data_2016032
loop_
_publ_author_name
'Balasubramanian Sridhar'
'Krishnan Ravikumar'

_publ_section_title
;
 Supramolecular hydrogen-bonded networks in adeninium phenylacetate
 phenylacetic acid monohydrate and adeninium 3-carboxypropionate
 monohydrate
;
_journal_coeditor_code GA3054
_journal_issue 7
_journal_name_full 'Acta Crystallographica Section C'
_journal_page_first o415
_journal_page_last o418
_journal_paper_doi 10.1107/S0108270107024493
_journal_volume 63
_journal_year 2007
_chemical_formula_iupac 'C5 H6 N5 + , C8 H7 O2 - , C8 H8 O2 , H2 O'
_chemical_formula_moiety 'C5 H6 N5 + , C8 H7 O2 - , C8 H8 O2 , H2 O'
_chemical_formula_sum 'C21 H23 N5 O5'
_chemical_formula_weight 425.44
_chemical_name_common 'Adeninium phenylacetate phenylacetic acid hydrate'
_chemical_name_systematic
;
adeninium phenylacetate phenylacetic acid monohydrate
;
_space_group_IT_number 2
_symmetry_cell_setting triclinic
_symmetry_space_group_name_Hall '-P 1'
_symmetry_space_group_name_H-M 'P -1'
_atom_sites_solution_hydrogens geom
_atom_sites_solution_primary direct
_atom_sites_solution_secondary difmap
_audit_creation_method SHELXL97
_cell_angle_alpha 88.886(4)
_cell_angle_beta 87.595(3)
_cell_angle_gamma 83.239(4)
_cell_formula_units_Z 2
_cell_length_a 4.7805(10)
_cell_length_b 10.303(2)
_cell_length_c 21.678(5)
_cell_measurement_reflns_used 3510
_cell_measurement_temperature 294(2)
_cell_measurement_theta_max 27.62
_cell_measurement_theta_min 2.21
_cell_volume 1059.2(4)
_computing_cell_refinement 'SAINT (Bruker, 2001)'
_computing_data_collection 'SMART (Bruker, 2001)'
_computing_data_reduction SAINT
_computing_molecular_graphics 'DIAMOND (Brandenburg & Putz, 2005)'
_computing_publication_material SHELXL97
_computing_structure_refinement 'SHELXL97 (Sheldrick, 1997)'
_computing_structure_solution 'SHELXS97 (Sheldrick, 1997)'
_diffrn_ambient_temperature 294(2)
_diffrn_measured_fraction_theta_full 0.987
_diffrn_measured_fraction_theta_max 0.987
_diffrn_measurement_device 'Bruker SMART APEX CCD area-detector'
_diffrn_measurement_device_type 'Bruker SMART APEX CCD area-detector'
_diffrn_measurement_method \w
_diffrn_radiation_monochromator graphite
_diffrn_radiation_source 'fine-focus sealed tube'
_diffrn_radiation_type MoK\a
_diffrn_radiation_wavelength 0.71073
_diffrn_reflns_av_R_equivalents 0.0242
_diffrn_reflns_av_sigmaI/netI 0.0323
_diffrn_reflns_limit_h_max 5
_diffrn_reflns_limit_h_min -5
_diffrn_reflns_limit_k_max 12
_diffrn_reflns_limit_k_min -12
_diffrn_reflns_limit_l_max 25
_diffrn_reflns_limit_l_min -25
_diffrn_reflns_number 8134
_diffrn_reflns_theta_full 25.00
_diffrn_reflns_theta_max 25.00
_diffrn_reflns_theta_min 0.94
_diffrn_standards_number 0
_exptl_absorpt_coefficient_mu 0.097
_exptl_absorpt_correction_type none
_exptl_crystal_colour colourless
_exptl_crystal_density_diffrn 1.334
_exptl_crystal_density_method 'not measured'
_exptl_crystal_description block
_exptl_crystal_F_000 448
_exptl_crystal_size_max 0.22
_exptl_crystal_size_mid 0.18
_exptl_crystal_size_min 0.12
_refine_diff_density_max 0.224
_refine_diff_density_min -0.143
_refine_ls_extinction_method none
_refine_ls_goodness_of_fit_ref 1.047
_refine_ls_hydrogen_treatment mixed
_refine_ls_matrix_type full
_refine_ls_number_parameters 308
_refine_ls_number_reflns 3687
_refine_ls_number_restraints 0
_refine_ls_restrained_S_all 1.047
_refine_ls_R_factor_all 0.0636
_refine_ls_R_factor_gt 0.0464
_refine_ls_shift/su_max 0.000
_refine_ls_shift/su_mean 0.000
_refine_ls_structure_factor_coef Fsqd
_refine_ls_weighting_details 'calc w = 1/[\s^2^(Fo^2^)+(0.0779P)^2^+0.0529P] where P=(Fo^2^+2Fc^2^)/3'
_refine_ls_weighting_scheme calc
_refine_ls_wR_factor_gt 0.1200
_refine_ls_wR_factor_ref 0.1307
_reflns_number_gt 2786
_reflns_number_total 3687
_reflns_threshold_expression I>2\s(I)
_cod_data_source_file ga3054.cif
_cod_data_source_block I
_cod_database_code 2016032
_cod_database_fobs_code 2016032

loop_
_symmetry_equiv_pos_as_xyz
'x, y, z'
'-x, -y, -z'

loop_
_atom_site_type_symbol
_atom_site_label
_atom_site_fract_x
_atom_site_fract_y
_atom_site_fract_z
_atom_site_U_iso_or_equiv
_atom_site_adp_type
_atom_site_calc_flag
_atom_site_refinement_flags
_atom_site_occupancy
C C2 0.1978(4) 0.84570(18) 0.53774(8) 0.0404(4) Uani d . 1
H H2 0.0397 0.8924 0.5565 0.048 Uiso calc R 1
C C4 0.5233(3) 0.81580(16) 0.46291(8) 0.0340(4) Uani d . 1
C C5 0.6519(3) 0.70216(16) 0.48834(8) 0.0334(4) Uani d . 1
C C6 0.5405(4) 0.65705(17) 0.54456(8) 0.0352(4) Uani d . 1
C C8 0.8818(4) 0.73358(18) 0.40576(8) 0.0406(4) Uani d . 1
H H8 1.0143 0.7243 0.3730 0.049 Uiso calc R 1
N N1 0.3097(3) 0.73484(14) 0.56691(7) 0.0389(4) Uani d . 1
H H1N 0.230(4) 0.711(2) 0.6024(10) 0.052(6) Uiso d . 1
N N3 0.2929(3) 0.89189(14) 0.48590(7) 0.0397(4) Uani d . 1
N N7 0.8795(3) 0.64993(14) 0.45204(7) 0.0384(4) Uani d . 1
N N9 0.6749(3) 0.83439(15) 0.40990(7) 0.0387(4) Uani d . 1
H H9N 0.658(4) 0.897(2) 0.3838(9) 0.044(5) Uiso d . 1
N N10 0.6421(4) 0.55135(16) 0.57442(8) 0.0444(4) Uani d . 1
H H10A 0.557(4) 0.5283(19) 0.6078(10) 0.047(6) Uiso d . 1
H H10B 0.795(5) 0.5054(19) 0.5585(9) 0.043(5) Uiso d . 1
C C11 -0.0881(4) 0.7188(2) 0.69754(8) 0.0424(4) Uani d . 1
C C12 -0.2588(4) 0.6857(2) 0.75502(9) 0.0476(5) Uani d . 1
H H12A -0.4538 0.7221 0.7511 0.057 Uiso calc R 1
H H12B -0.2528 0.5916 0.7594 0.057 Uiso calc R 1
C C13 -0.1437(4) 0.73973(19) 0.81138(8) 0.0458(5) Uani d . 1
C C14 0.0551(5) 0.6658(2) 0.84565(10) 0.0610(6) Uani d . 1
H H14 0.1170 0.5803 0.8343 0.073 Uiso calc R 1
C C15 0.1623(6) 0.7167(3) 0.89623(12) 0.0785(8) Uani d . 1
H H15 0.2981 0.6656 0.9184 0.094 Uiso calc R 1
C C16 0.0731(6) 0.8414(3) 0.91472(11) 0.0776(8) Uani d . 1
H H16 0.1456 0.8751 0.9494 0.093 Uiso calc R 1
C C17 -0.1247(6) 0.9157(3) 0.88131(12) 0.0778(7) Uani d . 1
H H17 -0.1867 1.0008 0.8932 0.093 Uiso calc R 1
C C18 -0.2323(5) 0.8655(2) 0.83042(11) 0.0659(6) Uani d . 1
H H18 -0.3674 0.9171 0.8083 0.079 Uiso calc R 1
O O1 -0.1423(3) 0.82722(14) 0.67209(7) 0.0592(4) Uani d . 1
O O2 0.1108(3) 0.63633(14) 0.67814(6) 0.0526(4) Uani d . 1
C C19 0.4626(4) 0.35704(18) 0.72295(8) 0.0437(5) Uani d . 1
C C20 0.5603(5) 0.2422(2) 0.76325(10) 0.0629(6) Uani d . 1
H H20A 0.4712 0.1675 0.7508 0.075 Uiso calc R 1
H H20B 0.7621 0.2210 0.7564 0.075 Uiso calc R 1
C C21 0.4985(4) 0.2629(2) 0.83090(9) 0.0526(5) Uani d . 1
C C22 0.3188(6) 0.1912(3) 0.86351(11) 0.0738(7) Uani d . 1
H H22 0.2313 0.1293 0.8432 0.089 Uiso calc R 1
C C23 0.2645(7) 0.2085(4) 0.92544(14) 0.0968(10) Uani d . 1
H H23 0.1410 0.1583 0.9465 0.116 Uiso calc R 1
C C24 0.3873(7) 0.2971(3) 0.95631(13) 0.0894(9) Uani d . 1
H H24 0.3493 0.3082 0.9984 0.107 Uiso calc R 1
C C25 0.5684(7) 0.3706(3) 0.92514(14) 0.0947(9) Uani d . 1
H H25 0.6528 0.4329 0.9459 0.114 Uiso calc R 1
C C26 0.6264(6) 0.3520(3) 0.86221(12) 0.0808(8) Uani d . 1
H H26 0.7534 0.4007 0.8413 0.097 Uiso calc R 1
O O3 0.2222(3) 0.42029(17) 0.73987(7) 0.0680(5) Uani d . 1
H H3O 0.182(6) 0.497(3) 0.7126(14) 0.105(10) Uiso d . 1
O O4 0.5954(3) 0.38617(15) 0.67788(6) 0.0632(4) Uani d . 1
O O1W 0.3449(4) 0.97577(15) 0.67927(7) 0.0561(4) Uani d . 1
H H1W 0.506(7) 0.920(3) 0.6770(12) 0.090(9) Uiso d . 1
H H2W 0.206(6) 0.932(3) 0.6823(12) 0.090(10) Uiso d . 1

loop_
_atom_site_aniso_label
_atom_site_aniso_U_11
_atom_site_aniso_U_22
_atom_site_aniso_U_33
_atom_site_aniso_U_12
_atom_site_aniso_U_13
_atom_site_aniso_U_23
C2 0.0352(10) 0.0419(10) 0.0432(10) -0.0001(8) -0.0016(8) -0.0051(8)
C4 0.0340(9) 0.0329(9) 0.0357(9) -0.0053(7) -0.0055(7) 0.0007(7)
C5 0.0323(9) 0.0339(9) 0.0341(9) -0.0025(7) -0.0048(7) -0.0002(7)
C6 0.0354(9) 0.0357(9) 0.0356(9) -0.0068(7) -0.0066(7) -0.0011(7)
C8 0.0406(10) 0.0428(10) 0.0369(10) 0.0003(8) 0.0011(8) 0.0016(8)
N1 0.0379(8) 0.0424(9) 0.0357(8) -0.0026(7) 0.0001(7) 0.0013(7)
N3 0.0382(8) 0.0365(8) 0.0435(9) -0.0003(7) -0.0031(7) 0.0005(7)
N7 0.0384(8) 0.0372(8) 0.0379(8) 0.0014(6) -0.0003(6) 0.0024(6)
N9 0.0445(9) 0.0343(8) 0.0362(8) -0.0013(7) -0.0029(7) 0.0080(7)
N10 0.0499(10) 0.0420(9) 0.0389(9) 0.0018(8) 0.0017(8) 0.0105(7)
C11 0.0359(10) 0.0513(12) 0.0406(10) -0.0076(9) -0.0050(8) 0.0047(9)
C12 0.0407(11) 0.0546(12) 0.0483(11) -0.0115(9) 0.0012(9) 0.0080(9)
C13 0.0404(10) 0.0528(12) 0.0438(11) -0.0097(9) 0.0096(8) 0.0089(9)
C14 0.0625(14) 0.0647(14) 0.0540(13) 0.0006(11) -0.0037(11) 0.0022(11)
C15 0.0772(18) 0.098(2) 0.0592(15) -0.0040(16) -0.0165(13) 0.0076(14)
C16 0.0850(19) 0.101(2) 0.0518(14) -0.0292(17) -0.0011(13) -0.0079(14)
C17 0.092(2) 0.0694(17) 0.0730(17) -0.0126(15) 0.0016(15) -0.0126(13)
C18 0.0682(15) 0.0618(15) 0.0665(15) -0.0023(12) -0.0051(12) 0.0022(12)
O1 0.0556(9) 0.0555(9) 0.0627(9) 0.0026(7) 0.0080(7) 0.0199(7)
O2 0.0498(8) 0.0575(9) 0.0465(8) 0.0066(7) 0.0035(6) 0.0093(6)
C19 0.0485(11) 0.0410(11) 0.0409(11) -0.0038(9) 0.0004(9) -0.0001(8)
C20 0.0754(16) 0.0509(13) 0.0571(13) 0.0092(11) 0.0091(11) 0.0106(10)
C21 0.0565(13) 0.0459(11) 0.0520(12) 0.0060(10) -0.0025(10) 0.0142(9)
C22 0.0819(18) 0.0776(17) 0.0627(15) -0.0178(14) 0.0096(13) 0.0030(12)
C23 0.100(2) 0.123(3) 0.0684(18) -0.026(2) 0.0203(16) 0.0091(17)
C24 0.099(2) 0.112(2) 0.0534(15) 0.0032(19) -0.0030(15) 0.0038(16)
C25 0.118(3) 0.091(2) 0.078(2) -0.0175(19) -0.0341(18) -0.0041(16)
C26 0.097(2) 0.0762(18) 0.0723(17) -0.0238(15) -0.0107(15) 0.0170(14)
O3 0.0602(10) 0.0692(11) 0.0671(10) 0.0132(8) 0.0166(8) 0.0247(8)
O4 0.0677(10) 0.0647(10) 0.0504(9) 0.0116(8) 0.0148(7) 0.0164(7)
O1W 0.0574(10) 0.0455(9) 0.0640(10) -0.0034(8) -0.0022(8) 0.0164(7)

loop_
_atom_type_symbol
_atom_type_description
_atom_type_scat_dispersion_real
_atom_type_scat_dispersion_imag
_atom_type_scat_source
C C 0.0033 0.0016 'International Tables Vol C Tables 4.2.6.8 and 6.1.1.4'
H H 0.0000 0.0000 'International Tables Vol C Tables 4.2.6.8 and 6.1.1.4'
N N 0.0061 0.0033 'International Tables Vol C Tables 4.2.6.8 and 6.1.1.4'
O O 0.0106 0.0060 'International Tables Vol C Tables 4.2.6.8 and 6.1.1.4'

loop_
_geom_angle_atom_site_label_1
_geom_angle_atom_site_label_2
_geom_angle_atom_site_label_3
_geom_angle
_geom_angle_publ_flag
N3 C2 N1 125.52(17) ?
N3 C2 H2 117.2 ?
N1 C2 H2 117.2 ?
N9 C4 N3 127.75(15) ?
N9 C4 C5 105.04(15) ?
N3 C4 C5 127.21(15) ?
C4 C5 N7 111.48(15) ?
C4 C5 C6 118.34(16) ?
N7 C5 C6 130.17(16) ?
N10 C6 N1 121.34(17) ?
N10 C6 C5 125.12(17) ?
N1 C6 C5 113.55(15) ?
N7 C8 N9 113.96(16) ?
N7 C8 H8 123.0 ?
N9 C8 H8 123.0 ?
C2 N1 C6 123.41(16) y
C2 N1 H1N 119.0(14) ?
C6 N1 H1N 117.6(14) ?
C2 N3 C4 111.97(15) ?
C8 N7 C5 102.76(15) ?
C8 N9 C4 106.76(15) ?
C8 N9 H9N 123.1(14) ?
C4 N9 H9N 130.1(13) ?
C6 N10 H10A 119.5(14) ?
C6 N10 H10B 117.8(13) ?
H10A N10 H10B 122.6(19) ?
O1 C11 O2 121.99(17) y
O1 C11 C12 119.20(17) y
O2 C11 C12 118.77(17) y
C13 C12 C11 110.59(15) ?
C13 C12 H12A 109.5 ?
C11 C12 H12A 109.5 ?
C13 C12 H12B 109.5 ?
C11 C12 H12B 109.5 ?
H12A C12 H12B 108.1 ?
C14 C13 C18 117.7(2) ?
C14 C13 C12 121.24(19) ?
C18 C13 C12 121.08(19) ?
C15 C14 C13 120.8(2) ?
C15 C14 H14 119.6 ?
C13 C14 H14 119.6 ?
C16 C15 C14 121.1(3) ?
C16 C15 H15 119.5 ?
C14 C15 H15 119.5 ?
C17 C16 C15 118.8(3) ?
C17 C16 H16 120.6 ?
C15 C16 H16 120.6 ?
C16 C17 C18 120.5(3) ?
C16 C17 H17 119.8 ?
C18 C17 H17 119.8 ?
C17 C18 C13 121.2(2) ?
C17 C18 H18 119.4 ?
C13 C18 H18 119.4 ?
O4 C19 O3 122.76(18) y
O4 C19 C20 122.11(18) y
O3 C19 C20 115.11(17) y
C21 C20 C19 114.53(18) ?
C21 C20 H20A 108.6 ?
C19 C20 H20A 108.6 ?
C21 C20 H20B 108.6 ?
C19 C20 H20B 108.6 ?
H20A C20 H20B 107.6 ?
C22 C21 C26 117.9(2) ?
C22 C21 C20 121.2(2) ?
C26 C21 C20 120.9(2) ?
C21 C22 C23 121.4(3) ?
C21 C22 H22 119.3 ?
C23 C22 H22 119.3 ?
C24 C23 C22 120.9(3) ?
C24 C23 H23 119.5 ?
C22 C23 H23 119.5 ?
C23 C24 C25 119.3(3) ?
C23 C24 H24 120.4 ?
C25 C24 H24 120.4 ?
C24 C25 C26 119.9(3) ?
C24 C25 H25 120.1 ?
C26 C25 H25 120.1 ?
C21 C26 C25 120.6(3) ?
C21 C26 H26 119.7 ?
C25 C26 H26 119.7 ?
C19 O3 H3O 109.4(18) ?
H1W O1W H2W 108(3) ?

loop_
_geom_bond_atom_site_label_1
_geom_bond_atom_site_label_2
_geom_bond_distance
_geom_bond_publ_flag
C2 N3 1.297(2) ?
C2 N1 1.359(2) ?
C2 H2 0.9300 ?
C4 N9 1.355(2) ?
C4 N3 1.357(2) ?
C4 C5 1.374(2) ?
C5 N7 1.378(2) ?
C5 C6 1.403(2) ?
C6 N10 1.310(2) ?
C6 N1 1.363(2) ?
C8 N7 1.310(2) ?
C8 N9 1.349(2) ?
C8 H8 0.9300 ?
N1 H1N 0.89(2) ?
N9 H9N 0.85(2) ?
N10 H10A 0.86(2) ?
N10 H10B 0.89(2) ?
C11 O1 1.241(2) y
C11 O2 1.262(2) y
C11 C12 1.516(3) ?
C12 C13 1.503(3) ?
C12 H12A 0.9700 ?
C12 H12B 0.9700 ?
C13 C14 1.379(3) ?
C13 C18 1.380(3) ?
C14 C15 1.369(3) ?
C14 H14 0.9300 ?
C15 C16 1.368(4) ?
C15 H15 0.9300 ?
C16 C17 1.367(4) ?
C16 H16 0.9300 ?
C17 C18 1.372(3) ?
C17 H17 0.9300 ?
C18 H18 0.9300 ?
C19 O4 1.196(2) y
C19 O3 1.295(2) y
C19 C20 1.498(3) ?
C20 C21 1.498(3) ?
C20 H20A 0.9700 ?
C20 H20B 0.9700 ?
C21 C22 1.364(3) ?
C21 C26 1.368(3) ?
C22 C23 1.368(4) ?
C22 H22 0.9300 ?
C23 C24 1.345(4) ?
C23 H23 0.9300 ?
C24 C25 1.365(4) ?
C24 H24 0.9300 ?
C25 C26 1.393(4) ?
C25 H25 0.9300 ?
C26 H26 0.9300 ?
O3 H3O 0.99(3) ?
O1W H1W 0.91(3) ?
O1W H2W 0.85(3) ?

loop_
_geom_hbond_atom_site_label_D
_geom_hbond_atom_site_label_H
_geom_hbond_atom_site_label_A
_geom_hbond_site_symmetry_A
_geom_hbond_distance_DH
_geom_hbond_distance_HA
_geom_hbond_distance_DA
_geom_hbond_angle_DHA
N1 H1N O2 . 0.89(2) 1.89(2) 2.773(2) 170(2)
N1 H1N O1 . 0.89(2) 2.49(2) 3.156(2) 131.8(17)
N9 H9N O1W 2_676 0.85(2) 1.88(2) 2.720(2) 173.4(19)
N10 H10A O4 . 0.86(2) 2.09(2) 2.806(2) 140.9(18)
N10 H10B N7 2_766 0.89(2) 2.10(2) 2.946(2) 158.6(17)
O3 H3O O2 . 0.99(3) 1.61(3) 2.587(2) 171(3)
O1W H2W O1 . 0.85(3) 2.11(3) 2.945(2) 170(3)
O1W H1W O1 1_655 0.91(3) 1.83(3) 2.733(2) 172(3)
C8 H8 O4 2_766 0.93 2.32 3.168(3) 152

loop_
_geom_torsion_atom_site_label_1
_geom_torsion_atom_site_label_2
_geom_torsion_atom_site_label_3
_geom_torsion_atom_site_label_4
_geom_torsion
N9 C4 C5 N7 -0.17(19)
N3 C4 C5 N7 179.34(16)
N9 C4 C5 C6 179.92(15)
N3 C4 C5 C6 -0.6(3)
C4 C5 C6 N10 -179.32(16)
N7 C5 C6 N10 0.8(3)
C4 C5 C6 N1 0.4(2)
N7 C5 C6 N1 -179.49(16)
N3 C2 N1 C6 -0.1(3)
N10 C6 N1 C2 179.63(16)
C5 C6 N1 C2 -0.1(2)
N1 C2 N3 C4 0.0(3)
N9 C4 N3 C2 179.74(17)
C5 C4 N3 C2 0.3(3)
N9 C8 N7 C5 0.1(2)
C4 C5 N7 C8 0.04(19)
C6 C5 N7 C8 179.94(18)
N7 C8 N9 C4 -0.2(2)
N3 C4 N9 C8 -179.28(17)
C5 C4 N9 C8 0.22(18)
O1 C11 C12 C13 -83.4(2)
O2 C11 C12 C13 94.4(2)
C11 C12 C13 C14 -92.2(2)
C11 C12 C13 C18 87.4(2)
C18 C13 C14 C15 -0.8(3)
C12 C13 C14 C15 178.8(2)
C13 C14 C15 C16 0.9(4)
C14 C15 C16 C17 -0.6(4)
C15 C16 C17 C18 0.3(4)
C16 C17 C18 C13 -0.3(4)
C14 C13 C18 C17 0.6(3)
C12 C13 C18 C17 -179.1(2)
O4 C19 C20 C21 142.8(2)
O3 C19 C20 C21 -38.5(3)
C19 C20 C21 C22 115.4(2)
C19 C20 C21 C26 -66.2(3)
C26 C21 C22 C23 0.8(4)
C20 C21 C22 C23 179.1(2)
C21 C22 C23 C24 0.0(5)
C22 C23 C24 C25 0.0(5)
C23 C24 C25 C26 -0.8(5)
C22 C21 C26 C25 -1.5(4)
C20 C21 C26 C25 -179.9(2)
C24 C25 C26 C21 1.6(4)

loop_
_cod_related_entry_id
_cod_related_entry_database
_cod_related_entry_code
1 ChemSpider 21133164
